data_1552734
loop_
_publ_author_name
'Durka, Krzysztof'
'G\'orski, Bartosz'
'B\/locki, Krzysztof'
'Urban, Mateusz'
'Wo\'zniak, Krzysztof'
'Barbasiewicz, Micha\/l'
'Luli\'nski, Sergiusz'

_publ_section_title
;
 Experimental and Theoretical Insights into Molecular and Solid-State
 Properties of Isomeric Bis(salicylaldehydes).
;
_journal_issue 40
_journal_name_full 'The journal of physical chemistry. A'
_journal_page_first 8674
_journal_page_last 8689
_journal_paper_doi 10.1021/acs.jpca.9b07360
_journal_volume 123
_journal_year 2019
_chemical_formula_moiety 'C8 H6 O4'
_chemical_formula_sum 'C8 H6 O4'
_chemical_formula_weight 166.13
_chemical_melting_point 150
_chemical_name_common 2,3-dihydroxyterephthalaldehyde
_chemical_name_systematic
;
 2,3-dihydroxybenzene-1,4-dicarbaldehyde
;
_space_group_crystal_system orthorhombic
_space_group_IT_number 19
_space_group_name_Hall 'P 2ac 2ab'
_space_group_name_H-M_alt 'P 21 21 21'
_atom_sites_solution_hydrogens mixed
_audit_creation_method SHELXL-2013
_cell_angle_alpha 90
_cell_angle_beta 90
_cell_angle_gamma 90
_cell_formula_units_Z 8
_cell_length_a 4.74350(10)
_cell_length_b 12.9275(2)
_cell_length_c 22.1367(4)
_cell_measurement_reflns_used 5136
_cell_measurement_temperature 100(2)
_cell_measurement_theta_max 68.8130
_cell_measurement_theta_min 3.9230
_cell_volume 1357.46(4)
_computing_cell_refinement
;
CrysAlisPro, Agilent Technologies,
Version 1.171.37.33 (release 27-03-2014 CrysAlis171 .NET)
(compiled Mar 27 2014,17:12:48)
;
_computing_data_collection
;
CrysAlisPro, Agilent Technologies,
Version 1.171.37.33 (release 27-03-2014 CrysAlis171 .NET)
(compiled Mar 27 2014,17:12:48)
;
_computing_data_reduction
;
CrysAlisPro, Agilent Technologies,
Version 1.171.37.33 (release 27-03-2014 CrysAlis171 .NET)
(compiled Mar 27 2014,17:12:48)
;
_diffrn_ambient_environment N~2~
_diffrn_ambient_temperature 100(2)
_diffrn_detector 'CCD plate'
_diffrn_detector_area_resol_mean 5.2195
_diffrn_detector_type Atlas
_diffrn_measured_fraction_theta_full 0.998
_diffrn_measured_fraction_theta_max 0.989
_diffrn_measurement_device 'four-circle diffractometer'
_diffrn_measurement_device_type 'SuperNova, Dual, Cu at zero, Atlas'
_diffrn_radiation_monochromator mirror
_diffrn_radiation_probe x-ray
_diffrn_radiation_type 'Cu K\a'
_diffrn_radiation_wavelength 1.54184
_diffrn_reflns_av_R_equivalents 0.0249
_diffrn_reflns_av_unetI/netI 0.0241
_diffrn_reflns_Laue_measured_fraction_full 0.998
_diffrn_reflns_Laue_measured_fraction_max 0.989
_diffrn_reflns_limit_h_max 4
_diffrn_reflns_limit_h_min -5
_diffrn_reflns_limit_k_max 15
_diffrn_reflns_limit_k_min -15
_diffrn_reflns_limit_l_max 26
_diffrn_reflns_limit_l_min -26
_diffrn_reflns_number 7438
_diffrn_reflns_point_group_measured_fraction_full 0.950
_diffrn_reflns_point_group_measured_fraction_max 0.936
_diffrn_reflns_theta_full 67.679
_diffrn_reflns_theta_max 68.879
_diffrn_reflns_theta_min 3.960
_diffrn_source 'sealed X-ray tube'
_diffrn_source_type 'SuperNova (Cu) X-ray Source'
_exptl_absorpt_coefficient_mu 1.143
_exptl_absorpt_correction_T_max 1.00000
_exptl_absorpt_correction_T_min 0.81738
_exptl_absorpt_correction_type multi-scan
_exptl_absorpt_process_details
;
CrysAlisPro, Agilent Technologies,
Version 1.171.37.33 (release 27-03-2014 CrysAlis171 .NET)
(compiled Mar 27 2014,17:12:48)
Empirical absorption correction using spherical harmonics,
 implemented in SCALE3 ABSPACK scaling algorithm.
;
_exptl_crystal_colour yellow
_exptl_crystal_density_diffrn 1.626
_exptl_crystal_description block
_exptl_crystal_F_000 688
_exptl_crystal_size_max 0.043
_exptl_crystal_size_mid 0.029
_exptl_crystal_size_min 0.025
_refine_diff_density_max 0.161
_refine_diff_density_min -0.230
_refine_diff_density_rms 0.045
_refine_ls_abs_structure_details
;
 Flack x determined using 840 quotients [(I+)-(I-)]/[(I+)+(I-)]
 (Parsons and Flack (2004), Acta Cryst. A60, s61).
;
_refine_ls_abs_structure_Flack 0.00(1)
_refine_ls_extinction_method none
_refine_ls_goodness_of_fit_ref 1.050
_refine_ls_hydrogen_treatment mixed
_refine_ls_matrix_type full
_refine_ls_number_parameters 233
_refine_ls_number_reflns 2369
_refine_ls_number_restraints 0
_refine_ls_restrained_S_all 1.050
_refine_ls_R_factor_all 0.0294
_refine_ls_R_factor_gt 0.0283
_refine_ls_shift/su_max 0.000
_refine_ls_shift/su_mean 0.000
_refine_ls_structure_factor_coef Fsqd
_refine_ls_weighting_details 'w=1/[\s^2^(Fo^2^)+(0.0478P)^2^+0.1670P] where P=(Fo^2^+2Fc^2^)/3'
_refine_ls_weighting_scheme calc
_refine_ls_wR_factor_gt 0.0738
_refine_ls_wR_factor_ref 0.0748
_reflns_Friedel_coverage 0.585
_reflns_Friedel_fraction_full 0.879
_reflns_Friedel_fraction_max 0.859
_reflns_number_gt 2293
_reflns_number_total 2369
_reflns_threshold_expression 'I > 2\s(I)'
_cod_data_source_file jp9b07360_si_002.cif
_cod_data_source_block 3
_cod_database_code 1552734
_shelx_space_group_comment
;
The symmetry employed for this shelxl refinement is uniquely defined
by the following loop, which should always be used as a source of
symmetry information in preference to the above space-group names.
They are only intended as comments.
;
_shelxl_version_number 2013-4

loop_
_space_group_symop_operation_xyz
'x, y, z'
'-x+1/2, -y, z+1/2'
'-x, y+1/2, -z+1/2'
'x+1/2, -y+1/2, -z'

loop_
_atom_site_label
_atom_site_type_symbol
_atom_site_fract_x
_atom_site_fract_y
_atom_site_fract_z
_atom_site_U_iso_or_equiv
_atom_site_adp_type
_atom_site_occupancy
_atom_site_site_symmetry_order
_atom_site_calc_flag
_atom_site_refinement_flags_posn
_atom_site_refinement_flags_adp
C1 C 0.3759(4) 0.58163(14) 0.48917(9) 0.0126(4) Uani 1 1 d . .
C2 C 0.5057(4) 0.54663(15) 0.54184(9) 0.0117(4) Uani 1 1 d . .
C3 C 0.7195(4) 0.47218(15) 0.53823(9) 0.0122(4) Uani 1 1 d . .
C4 C 0.8011(4) 0.43322(15) 0.48178(9) 0.0136(4) Uani 1 1 d . .
C5 C 0.6705(5) 0.46989(15) 0.42879(9) 0.0144(4) Uani 1 1 d . .
H5 H 0.7280 0.4442 0.3905 0.017 Uiso 1 1 calc R U
C6 C 0.4601(4) 0.54272(15) 0.43236(9) 0.0140(4) Uani 1 1 d . .
H6 H 0.3713 0.5669 0.3966 0.017 Uiso 1 1 calc R U
C7 C 0.1504(4) 0.65874(14) 0.49255(9) 0.0135(4) Uani 1 1 d . .
H7 H 0.0685 0.6824 0.4559 0.016 Uiso 1 1 calc R U
C8 C 1.0257(4) 0.35585(15) 0.47851(10) 0.0156(4) Uani 1 1 d . .
H8 H 1.0744 0.3286 0.4400 0.019 Uiso 1 1 calc R U
O1 O 0.0620(3) 0.69424(11) 0.54020(6) 0.0164(3) Uani 1 1 d . .
O2 O 0.4406(3) 0.58201(11) 0.59812(6) 0.0152(3) Uani 1 1 d . .
O3 O 0.8406(3) 0.44168(11) 0.59059(6) 0.0177(3) Uani 1 1 d . .
O4 O 1.1545(3) 0.32439(11) 0.52301(7) 0.0184(3) Uani 1 1 d . .
H2A H 0.290(7) 0.628(2) 0.5918(13) 0.045(9) Uiso 1 1 d . .
H3A H 0.977(8) 0.394(2) 0.5783(14) 0.047(9) Uiso 1 1 d . .
C9 C 0.4597(5) 0.34149(15) 0.73597(9) 0.0139(4) Uani 1 1 d . .
C10 C 0.3882(4) 0.28007(15) 0.78585(9) 0.0123(4) Uani 1 1 d . .
C11 C 0.1761(5) 0.20482(15) 0.78038(9) 0.0130(4) Uani 1 1 d . .
C12 C 0.0365(4) 0.19261(15) 0.72564(9) 0.0129(4) Uani 1 1 d . .
C13 C 0.1093(4) 0.25444(15) 0.67584(9) 0.0148(4) Uani 1 1 d . .
H13 H 0.0134 0.2456 0.6385 0.018 Uiso 1 1 calc R U
C14 C 0.3179(5) 0.32743(15) 0.68071(9) 0.0149(4) Uani 1 1 d . .
H14 H 0.3667 0.3686 0.6467 0.018 Uiso 1 1 calc R U
C15 C 0.6834(5) 0.41844(16) 0.74136(9) 0.0153(4) Uani 1 1 d . .
H15 H 0.7257 0.4599 0.7071 0.018 Uiso 1 1 calc R U
C16 C -0.1918(5) 0.11483(15) 0.71952(9) 0.0152(4) Uani 1 1 d . .
H16 H -0.2374 0.0734 0.7536 0.018 Uiso 1 1 calc R U
O5 O 0.8202(3) 0.43258(11) 0.78774(7) 0.0192(3) Uani 1 1 d . .
O6 O 0.5176(3) 0.28940(11) 0.84023(6) 0.0170(3) Uani 1 1 d . .
O7 O 0.1044(3) 0.14423(11) 0.82825(6) 0.0167(3) Uani 1 1 d . .
O8 O -0.3232(3) 0.10152(12) 0.67313(6) 0.0192(3) Uani 1 1 d . .
H6A H 0.654(7) 0.345(2) 0.8327(13) 0.046(9) Uiso 1 1 d . .
H7A H 0.235(7) 0.141(2) 0.8566(13) 0.041(9) Uiso 1 1 d . .

loop_
_atom_site_aniso_label
_atom_site_aniso_U_11
_atom_site_aniso_U_22
_atom_site_aniso_U_33
_atom_site_aniso_U_23
_atom_site_aniso_U_13
_atom_site_aniso_U_12
C1 0.0100(9) 0.0090(9) 0.0188(9) 0.0013(8) 0.0004(8) -0.0030(8)
C2 0.0102(9) 0.0111(9) 0.0140(9) -0.0016(8) -0.0002(8) -0.0042(8)
C3 0.0107(9) 0.0100(9) 0.0161(9) 0.0014(8) -0.0010(8) -0.0045(8)
C4 0.0112(9) 0.0093(9) 0.0203(10) -0.0010(8) 0.0021(9) -0.0034(8)
C5 0.0147(10) 0.0135(9) 0.0150(9) -0.0020(8) 0.0033(9) -0.0039(9)
C6 0.0133(9) 0.0136(9) 0.0150(9) 0.0022(8) -0.0021(8) -0.0018(9)
C7 0.0112(9) 0.0098(9) 0.0194(9) 0.0030(8) -0.0012(8) -0.0036(8)
C8 0.0124(9) 0.0124(9) 0.0221(9) -0.0026(8) 0.0032(9) -0.0043(9)
O1 0.0149(7) 0.0140(7) 0.0202(7) 0.0004(6) 0.0033(6) 0.0014(6)
O2 0.0144(7) 0.0169(7) 0.0142(6) -0.0019(6) 0.0004(6) 0.0042(6)
O3 0.0175(8) 0.0185(7) 0.0172(7) 0.0012(6) -0.0035(7) 0.0050(7)
O4 0.0144(7) 0.0146(7) 0.0263(8) 0.0001(6) -0.0023(7) 0.0007(6)
C9 0.0119(9) 0.0111(9) 0.0187(9) -0.0007(8) 0.0023(9) 0.0024(9)
C10 0.0100(9) 0.0111(9) 0.0158(9) -0.0020(8) 0.0003(8) 0.0034(8)
C11 0.0120(9) 0.0109(9) 0.0160(9) 0.0009(8) 0.0042(8) 0.0027(9)
C12 0.0104(9) 0.0106(9) 0.0179(9) -0.0014(8) 0.0010(8) 0.0033(9)
C13 0.0124(10) 0.0165(10) 0.0155(9) 0.0007(8) -0.0003(9) 0.0037(9)
C14 0.0147(10) 0.0131(9) 0.0168(9) 0.0027(8) 0.0013(9) 0.0023(9)
C15 0.0147(10) 0.0113(10) 0.0198(10) -0.0008(8) 0.0040(9) 0.0027(9)
C16 0.0128(9) 0.0125(10) 0.0203(10) -0.0008(8) 0.0024(9) 0.0034(9)
O5 0.0180(8) 0.0174(7) 0.0223(7) -0.0041(6) 0.0004(7) -0.0020(7)
O6 0.0167(7) 0.0191(7) 0.0152(7) 0.0002(6) -0.0020(6) -0.0042(7)
O7 0.0151(7) 0.0189(7) 0.0161(7) 0.0053(6) -0.0001(6) -0.0043(7)
O8 0.0149(7) 0.0197(7) 0.0230(8) -0.0037(6) -0.0032(7) -0.0002(7)

loop_
_atom_type_symbol
_atom_type_description
_atom_type_scat_dispersion_real
_atom_type_scat_dispersion_imag
_atom_type_scat_source
C C 0.0181 0.0091 'International Tables Vol C Tables 4.2.6.8 and 6.1.1.4'
H H 0.0000 0.0000 'International Tables Vol C Tables 4.2.6.8 and 6.1.1.4'
O O 0.0492 0.0322 'International Tables Vol C Tables 4.2.6.8 and 6.1.1.4'

loop_
_geom_angle_atom_site_label_1
_geom_angle_atom_site_label_2
_geom_angle_atom_site_label_3
_geom_angle
C2 C1 C6 120.29(18)
C2 C1 C7 120.07(18)
C6 C1 C7 119.65(18)
O2 C2 C1 123.77(18)
O2 C2 C3 116.54(17)
C1 C2 C3 119.69(18)
O3 C3 C2 117.34(17)
O3 C3 C4 122.82(18)
C2 C3 C4 119.84(18)
C3 C4 C5 120.00(18)
C3 C4 C8 119.39(18)
C5 C4 C8 120.60(18)
C6 C5 C4 120.13(18)
C6 C5 H5 119.9
C4 C5 H5 119.9
C5 C6 C1 120.05(19)
C5 C6 H6 120.0
C1 C6 H6 120.0
O1 C7 C1 123.32(18)
O1 C7 H7 118.3
C1 C7 H7 118.3
O4 C8 C4 123.29(19)
O4 C8 H8 118.4
C4 C8 H8 118.4
C2 O2 H2A 104.4(18)
C3 O3 H3A 103.7(19)
C10 C9 C14 119.72(19)
C10 C9 C15 119.83(18)
C14 C9 C15 120.44(18)
O6 C10 C9 122.64(18)
O6 C10 C11 117.52(17)
C9 C10 C11 119.84(18)
O7 C11 C12 119.63(18)
O7 C11 C10 120.70(18)
C12 C11 C10 119.67(18)
C11 C12 C13 120.16(19)
C11 C12 C16 120.28(18)
C13 C12 C16 119.56(18)
C14 C13 C12 120.47(19)
C14 C13 H13 119.8
C12 C13 H13 119.8
C13 C14 C9 120.13(18)
C13 C14 H14 119.9
C9 C14 H14 119.9
O5 C15 C9 123.63(19)
O5 C15 H15 118.2
C9 C15 H15 118.2
O8 C16 C12 123.24(19)
O8 C16 H16 118.4
C12 C16 H16 118.4
C10 O6 H6A 102.3(17)
C11 O7 H7A 114(2)

loop_
_geom_bond_atom_site_label_1
_geom_bond_atom_site_label_2
_geom_bond_distance
C1 C2 1.394(3)
C1 C6 1.412(3)
C1 C7 1.464(3)
C2 O2 1.363(2)
C2 C3 1.401(3)
C3 O3 1.352(2)
C3 C4 1.402(3)
C4 C5 1.409(3)
C4 C8 1.463(3)
C5 C6 1.374(3)
C5 H5 0.9500
C6 H6 0.9500
C7 O1 1.224(2)
C7 H7 0.9500
C8 O4 1.228(3)
C8 H8 0.9500
O2 H2A 0.94(3)
O3 H3A 0.93(3)
C9 C10 1.402(3)
C9 C14 1.408(3)
C9 C15 1.460(3)
C10 O6 1.356(2)
C10 C11 1.405(3)
C11 O7 1.361(2)
C11 C12 1.390(3)
C12 C13 1.405(3)
C12 C16 1.484(3)
C13 C14 1.371(3)
C13 H13 0.9500
C14 H14 0.9500
C15 O5 1.228(3)
C15 H15 0.9500
C16 O8 1.213(3)
C16 H16 0.9500
O6 H6A 0.98(3)
O7 H7A 0.88(3)
